data_7044259
loop_
_publ_author_name
'Liu, Zhi-Qiang'
'Zhao, Yue'
'Zhang, Xiu-Du'
'Kang, Yan-Shang'
'Lu, Qingyi'
'Azam, Mohammad'
'Al-Resayes, Saud I'
'Sun, Wei-Yin'

_publ_section_title
;
 Metal-organic frameworks with 1,4-di(1H-imidazol-4-yl)benzene and varied
 carboxylate ligands for selectively sensing Fe(III) Ion and ketone
 molecules
;
_journal_name_full 'Dalton Trans.'
_journal_paper_doi 10.1039/C7DT02981K
_journal_year 2017
_chemical_formula_sum 'C21 H13 Cd N2 O6'
_chemical_formula_weight 501.73
_space_group_crystal_system triclinic
_space_group_IT_number 2
_space_group_name_Hall '-P 1'
_space_group_name_H-M_alt 'P -1'
_symmetry_space_group_name_Hall '-P 1'
_symmetry_space_group_name_H-M 'P -1'
_atom_sites_solution_hydrogens mixed
_audit_creation_method SHELXL-2014/7
_audit_update_record
;
2017-09-13 deposited with the CCDC.
2017-09-18 downloaded from the CCDC.
;
_cell_angle_alpha 82.635(2)
_cell_angle_beta 71.861(2)
_cell_angle_gamma 63.266(2)
_cell_formula_units_Z 2
_cell_length_a 9.2381(7)
_cell_length_b 10.1167(8)
_cell_length_c 11.7020(8)
_cell_measurement_reflns_used 4846
_cell_measurement_temperature 293(2)
_cell_measurement_theta_max 27.4229
_cell_measurement_theta_min 2.2543
_cell_volume 928.12(12)
_computing_cell_refinement 'Bruker SMART'
_computing_data_collection 'Bruker SMART'
_computing_data_reduction 'Bruker SAINT'
_computing_molecular_graphics 'Bruker SHELXTL'
_computing_publication_material 'Bruker SHELXTL'
_computing_structure_refinement 'SHELXL-2014/7 (Sheldrick, 2014)'
_computing_structure_solution 'SHELXS-2014/7 (Sheldrick, 2014)'
_diffrn_ambient_temperature 293(2)
_diffrn_measured_fraction_theta_full 0.957
_diffrn_measured_fraction_theta_max 0.957
_diffrn_measurement_device_type 'Bruker APEX-II CCD'
_diffrn_measurement_method '\f and \w scans'
_diffrn_radiation_type MoK\a
_diffrn_radiation_wavelength 0.71073
_diffrn_reflns_av_R_equivalents 0.0418
_diffrn_reflns_av_unetI/netI 0.0683
_diffrn_reflns_Laue_measured_fraction_full 0.957
_diffrn_reflns_Laue_measured_fraction_max 0.957
_diffrn_reflns_limit_h_max 10
_diffrn_reflns_limit_h_min -10
_diffrn_reflns_limit_k_max 11
_diffrn_reflns_limit_k_min -5
_diffrn_reflns_limit_l_max 12
_diffrn_reflns_limit_l_min -13
_diffrn_reflns_number 3982
_diffrn_reflns_point_group_measured_fraction_full 0.957
_diffrn_reflns_point_group_measured_fraction_max 0.957
_diffrn_reflns_theta_full 24.243
_diffrn_reflns_theta_max 24.243
_diffrn_reflns_theta_min 2.254
_diffrn_source 'fine-focus sealed tube'
_exptl_absorpt_coefficient_mu 1.220
_exptl_absorpt_correction_T_max 0.7456
_exptl_absorpt_correction_T_min 0.5939
_exptl_absorpt_correction_type multi-scan
_exptl_absorpt_process_details SADABS
_exptl_crystal_colour colorless
_exptl_crystal_density_diffrn 1.795
_exptl_crystal_description block
_exptl_crystal_F_000 498
_exptl_crystal_size_max 0.260
_exptl_crystal_size_mid 0.220
_exptl_crystal_size_min 0.160
_refine_diff_density_max 1.486
_refine_diff_density_min -1.009
_refine_diff_density_rms 0.181
_refine_ls_extinction_method none
_refine_ls_goodness_of_fit_ref 1.064
_refine_ls_hydrogen_treatment constr
_refine_ls_matrix_type full
_refine_ls_number_parameters 271
_refine_ls_number_reflns 2873
_refine_ls_number_restraints 24
_refine_ls_restrained_S_all 1.061
_refine_ls_R_factor_all 0.0492
_refine_ls_R_factor_gt 0.0474
_refine_ls_shift/su_max 0.001
_refine_ls_shift/su_mean 0.000
_refine_ls_structure_factor_coef Fsqd
_refine_ls_weighting_details 'w=1/[\s^2^(Fo^2^)+(0.0848P)^2^+4.4195P] where P=(Fo^2^+2Fc^2^)/3'
_refine_ls_weighting_scheme calc
_refine_ls_wR_factor_gt 0.1303
_refine_ls_wR_factor_ref 0.1427
_reflns_Friedel_coverage 0.000
_reflns_number_gt 2805
_reflns_number_total 2873
_reflns_threshold_expression 'I > 2\s(I)'
_cod_data_source_file c7dt02981k2.cif
_cod_data_source_block 4
_cod_database_code 7044259
_shelx_shelxl_version_number 2014/7
_shelx_space_group_comment
;
The symmetry employed for this shelxl refinement is uniquely defined
by the following loop, which should always be used as a source of
symmetry information in preference to the above space-group names.
They are only intended as comments.
;
_shelx_estimated_absorpt_t_min 0.742
_shelx_estimated_absorpt_t_max 0.829

loop_
_space_group_symop_operation_xyz
'x, y, z'
'-x, -y, -z'

loop_
_atom_site_label
_atom_site_type_symbol
_atom_site_fract_x
_atom_site_fract_y
_atom_site_fract_z
_atom_site_U_iso_or_equiv
_atom_site_adp_type
_atom_site_occupancy
_atom_site_site_symmetry_order
_atom_site_calc_flag
_atom_site_refinement_flags_posn
_atom_site_refinement_flags_adp
Cd1 Cd 0.66358(4) 0.81056(4) 0.40947(3) 0.0110(2) Uani 1 1 d . .
N1 N 0.9409(6) 0.7102(5) 0.3302(4) 0.0151(10) Uani 1 1 d . .
N2 N 1.2063(6) 0.5715(5) 0.3217(4) 0.0165(10) Uani 1 1 d . .
H2 H 1.2950 0.5182 0.3450 0.020 Uiso 1 1 calc R U
O1 O 0.4310(5) 0.7794(5) 0.4515(3) 0.0164(8) Uani 1 1 d . .
O2 O 0.5367(5) 0.6007(5) 0.5748(4) 0.0220(9) Uani 1 1 d . .
O3 O -0.5450(5) 0.9528(4) 0.6383(4) 0.0174(9) Uani 1 1 d . .
O4 O -0.2768(5) 0.7878(5) 0.5868(4) 0.0250(10) Uani 1 1 d . .
O5 O -0.5920(5) 0.7937(4) 1.2366(3) 0.0157(8) Uani 1 1 d . .
H5 H -0.5877 0.7749 1.3205 0.024 Uiso 1 1 d R U
O6 O -0.3230(5) 0.7507(5) 1.2039(3) 0.0169(9) Uani 1 1 d . .
C1 C 0.4153(7) 0.6927(6) 0.5415(5) 0.0129(11) Uani 1 1 d . .
C2 C 0.2388(7) 0.7178(6) 0.6098(5) 0.0134(11) Uani 1 1 d . .
C3 C 0.1012(8) 0.8532(6) 0.6065(5) 0.0178(12) Uani 1 1 d . .
H3 H 0.1184 0.9276 0.5570 0.021 Uiso 1 1 calc R U
C4 C -0.0604(7) 0.8782(6) 0.6757(5) 0.0167(12) Uani 1 1 d . .
H4 H -0.1501 0.9702 0.6740 0.020 Uiso 1 1 calc R U
C5 C -0.0909(7) 0.7663(6) 0.7486(5) 0.0140(11) Uani 1 1 d . U
C6 C 0.0477(7) 0.6297(6) 0.7503(5) 0.0151(11) Uani 1 1 d . .
H6 H 0.0304 0.5541 0.7978 0.018 Uiso 1 1 calc R U
C7 C 0.2084(7) 0.6060(6) 0.6830(5) 0.0131(11) Uani 1 1 d . .
H7 H 0.2986 0.5146 0.6857 0.016 Uiso 1 1 calc R U
C8 C -0.2610(7) 0.7951(6) 0.8312(5) 0.0121(11) Uani 1 1 d . .
C9 C -0.4117(7) 0.8496(6) 0.7930(5) 0.0099(10) Uani 1 1 d . .
C10 C -0.4103(7) 0.8665(6) 0.6630(5) 0.0149(12) Uani 1 1 d . .
C11 C -0.5663(7) 0.8826(6) 0.8785(5) 0.0112(11) Uani 1 1 d . U
H11 H -0.6638 0.9218 0.8537 0.013 Uiso 1 1 calc R U
C12 C -0.5801(7) 0.8588(6) 1.0004(5) 0.0102(10) Uani 1 1 d . .
H12 H -0.6850 0.8802 1.0562 0.012 Uiso 1 1 calc R U
C13 C -0.4344(7) 0.8025(6) 1.0375(5) 0.0111(11) Uani 1 1 d . .
C14 C -0.2774(7) 0.7733(6) 0.9527(5) 0.0116(11) Uani 1 1 d . .
H14 H -0.1816 0.7382 0.9791 0.014 Uiso 1 1 calc R U
C15 C -0.4437(6) 0.7797(5) 1.1666(5) 0.0091(10) Uani 1 1 d . U
C16 C 1.0372(7) 0.6881(6) 0.2109(5) 0.0162(12) Uani 1 1 d . .
H16 H 0.9948 0.7269 0.1455 0.019 Uiso 1 1 calc R U
C17 C 1.0482(7) 0.6394(7) 0.3943(5) 0.0172(12) Uani 1 1 d . .
H17 H 1.0183 0.6368 0.4778 0.021 Uiso 1 1 calc R U
C18 C 1.2036(7) 0.6010(6) 0.2035(5) 0.0106(11) Uani 1 1 d . .
C19 C 1.3560(7) 0.5465(5) 0.1009(5) 0.0103(10) Uani 1 1 d . .
C20 C 1.5173(7) 0.4737(6) 0.1137(5) 0.0136(11) Uani 1 1 d . .
H20 H 1.5303 0.4545 0.1907 0.016 Uiso 1 1 calc R U
C21 C 1.6588(7) 0.4290(6) 0.0168(5) 0.0138(11) Uani 1 1 d . U
H21 H 1.7654 0.3820 0.0289 0.017 Uiso 1 1 calc R U

loop_
_atom_site_aniso_label
_atom_site_aniso_U_11
_atom_site_aniso_U_22
_atom_site_aniso_U_33
_atom_site_aniso_U_23
_atom_site_aniso_U_13
_atom_site_aniso_U_12
Cd1 0.0065(3) 0.0177(3) 0.0071(3) 0.00107(17) -0.00181(18) -0.0039(2)
N1 0.009(2) 0.024(3) 0.009(2) -0.0029(19) -0.0016(19) -0.004(2)
N2 0.012(2) 0.021(2) 0.009(2) 0.0015(19) -0.0016(19) -0.002(2)
O1 0.016(2) 0.030(2) 0.0049(18) 0.0019(16) 0.0006(16) -0.0139(18)
O2 0.008(2) 0.031(2) 0.022(2) 0.0036(18) -0.0071(17) -0.0030(18)
O3 0.022(2) 0.021(2) 0.016(2) 0.0055(16) -0.0143(18) -0.0113(18)
O4 0.018(2) 0.043(3) 0.0061(19) -0.0025(18) 0.0023(17) -0.010(2)
O5 0.013(2) 0.025(2) 0.0065(18) 0.0030(15) -0.0012(16) -0.0086(17)
O6 0.014(2) 0.028(2) 0.0078(19) 0.0005(16) -0.0009(16) -0.0091(18)
C1 0.013(3) 0.022(3) 0.008(3) 0.000(2) -0.007(2) -0.009(2)
C2 0.009(3) 0.019(3) 0.012(3) 0.004(2) -0.004(2) -0.006(2)
C3 0.018(3) 0.017(3) 0.017(3) 0.008(2) -0.005(2) -0.009(2)
C4 0.007(3) 0.017(3) 0.019(3) 0.007(2) 0.000(2) -0.003(2)
C5 0.0138(14) 0.0138(14) 0.0129(14) 0.0012(9) -0.0026(9) -0.0057(10)
C6 0.017(3) 0.012(3) 0.013(3) 0.002(2) -0.002(2) -0.006(2)
C7 0.013(3) 0.016(3) 0.011(3) 0.005(2) -0.008(2) -0.006(2)
C8 0.010(3) 0.014(3) 0.012(3) 0.005(2) -0.003(2) -0.006(2)
C9 0.013(3) 0.014(3) 0.006(3) -0.001(2) -0.004(2) -0.008(2)
C10 0.016(3) 0.019(3) 0.015(3) 0.010(2) -0.006(2) -0.014(2)
C11 0.0111(14) 0.0121(14) 0.0118(14) -0.0002(9) -0.0048(9) -0.0052(10)
C12 0.013(3) 0.017(3) 0.007(2) 0.000(2) -0.005(2) -0.010(2)
C13 0.015(3) 0.014(3) 0.010(3) 0.002(2) -0.007(2) -0.010(2)
C14 0.014(3) 0.013(3) 0.008(3) 0.000(2) -0.004(2) -0.005(2)
C15 0.0095(13) 0.0093(13) 0.0092(13) -0.0004(9) -0.0030(9) -0.0044(9)
C16 0.011(3) 0.021(3) 0.009(3) 0.002(2) 0.001(2) -0.004(2)
C17 0.011(3) 0.028(3) 0.009(3) 0.004(2) -0.002(2) -0.007(2)
C18 0.013(3) 0.015(3) 0.004(2) -0.002(2) 0.000(2) -0.007(2)
C19 0.011(3) 0.011(2) 0.010(3) -0.002(2) -0.002(2) -0.005(2)
C20 0.015(3) 0.022(3) 0.009(3) 0.004(2) -0.008(2) -0.011(2)
C21 0.0131(14) 0.0141(14) 0.0144(14) 0.0003(9) -0.0044(9) -0.0058(10)

loop_
_atom_type_symbol
_atom_type_description
_atom_type_scat_dispersion_real
_atom_type_scat_dispersion_imag
_atom_type_scat_source
C C 0.0033 0.0016 'International Tables Vol C Tables 4.2.6.8 and 6.1.1.4'
H H 0.0000 0.0000 'International Tables Vol C Tables 4.2.6.8 and 6.1.1.4'
N N 0.0061 0.0033 'International Tables Vol C Tables 4.2.6.8 and 6.1.1.4'
O O 0.0106 0.0060 'International Tables Vol C Tables 4.2.6.8 and 6.1.1.4'
Cd Cd -0.8075 1.2024 'International Tables Vol C Tables 4.2.6.8 and 6.1.1.4'

loop_
_geom_angle_atom_site_label_1
_geom_angle_atom_site_label_2
_geom_angle_atom_site_label_3
_geom_angle
_geom_angle_site_symmetry_1
_geom_angle_site_symmetry_3
O1 Cd1 N1 145.95(16) . .
O1 Cd1 O3 95.32(15) . 2_576
N1 Cd1 O3 111.55(17) . 2_576
O1 Cd1 O4 105.62(15) . 1_655
N1 Cd1 O4 84.78(16) . 1_655
O3 Cd1 O4 110.48(15) 2_576 1_655
O1 Cd1 O6 79.65(13) . 1_654
N1 Cd1 O6 81.27(15) . 1_654
O3 Cd1 O6 86.95(14) 2_576 1_654
O4 Cd1 O6 160.85(16) 1_655 1_654
C17 N1 C16 106.1(5) . .
C17 N1 Cd1 123.1(4) . .
C16 N1 Cd1 130.2(4) . .
C17 N2 C18 109.0(5) . .
C17 N2 H2 125.5 . .
C18 N2 H2 125.5 . .
C1 O1 Cd1 113.7(3) . .
C10 O3 Cd1 136.2(4) . 2_576
C10 O4 Cd1 107.6(4) . 1_455
C15 O5 H5 109.5 . .
C15 O6 Cd1 126.3(3) . 1_456
O2 C1 O1 122.7(5) . .
O2 C1 C2 120.9(5) . .
O1 C1 C2 116.2(5) . .
C3 C2 C7 118.3(5) . .
C3 C2 C1 121.3(5) . .
C7 C2 C1 120.3(5) . .
C4 C3 C2 120.8(5) . .
C4 C3 H3 119.6 . .
C2 C3 H3 119.6 . .
C3 C4 C5 120.8(5) . .
C3 C4 H4 119.6 . .
C5 C4 H4 119.6 . .
C6 C5 C4 118.1(5) . .
C6 C5 C8 120.2(5) . .
C4 C5 C8 121.5(5) . .
C7 C6 C5 121.0(5) . .
C7 C6 H6 119.5 . .
C5 C6 H6 119.5 . .
C6 C7 C2 120.9(5) . .
C6 C7 H7 119.5 . .
C2 C7 H7 119.5 . .
C14 C8 C9 117.7(5) . .
C14 C8 C5 118.2(5) . .
C9 C8 C5 124.0(5) . .
C11 C9 C8 119.4(5) . .
C11 C9 C10 117.2(5) . .
C8 C9 C10 123.3(5) . .
O4 C10 O3 124.0(5) . .
O4 C10 C9 117.7(5) . .
O3 C10 C9 118.2(5) . .
C9 C11 C12 122.0(5) . .
C9 C11 H11 119.0 . .
C12 C11 H11 119.0 . .
C11 C12 C13 118.9(5) . .
C11 C12 H12 120.6 . .
C13 C12 H12 120.6 . .
C12 C13 C14 120.0(5) . .
C12 C13 C15 120.7(5) . .
C14 C13 C15 119.2(5) . .
C8 C14 C13 122.0(5) . .
C8 C14 H14 119.0 . .
C13 C14 H14 119.0 . .
O6 C15 O5 123.4(5) . .
O6 C15 C13 122.4(5) . .
O5 C15 C13 114.2(4) . .
C18 C16 N1 110.0(5) . .
C18 C16 H16 125.0 . .
N1 C16 H16 125.0 . .
N1 C17 N2 110.4(5) . .
N1 C17 H17 124.8 . .
N2 C17 H17 124.8 . .
C16 C18 N2 104.5(5) . .
C16 C18 C19 132.2(5) . .
N2 C18 C19 123.2(5) . .
C20 C19 C21 117.3(5) . 2_865
C20 C19 C18 122.9(5) . .
C21 C19 C18 119.7(5) 2_865 .
C21 C20 C19 122.2(5) . .
C21 C20 H20 118.9 . .
C19 C20 H20 118.9 . .
C20 C21 C19 120.5(5) . 2_865
C20 C21 H21 119.7 . .
C19 C21 H21 119.7 2_865 .

loop_
_geom_bond_atom_site_label_1
_geom_bond_atom_site_label_2
_geom_bond_distance
_geom_bond_site_symmetry_2
Cd1 O1 2.207(4) .
Cd1 N1 2.208(5) .
Cd1 O3 2.219(4) 2_576
Cd1 O4 2.266(4) 1_655
Cd1 O6 2.507(4) 1_654
N1 C17 1.321(7) .
N1 C16 1.384(7) .
N2 C17 1.342(8) .
N2 C18 1.383(7) .
N2 H2 0.8600 .
O1 C1 1.297(7) .
O2 C1 1.231(7) .
O3 C10 1.255(7) .
O3 Cd1 2.219(4) 2_576
O4 C10 1.251(7) .
O4 Cd1 2.266(4) 1_455
O5 C15 1.313(7) .
O5 H5 0.9859 .
O6 C15 1.224(7) .
O6 Cd1 2.507(4) 1_456
C1 C2 1.492(8) .
C2 C3 1.395(8) .
C2 C7 1.407(8) .
C3 C4 1.381(8) .
C3 H3 0.9300 .
C4 C5 1.407(8) .
C4 H4 0.9300 .
C5 C6 1.402(8) .
C5 C8 1.484(8) .
C6 C7 1.372(8) .
C6 H6 0.9300 .
C7 H7 0.9300 .
C8 C14 1.382(8) .
C8 C9 1.441(8) .
C9 C11 1.385(8) .
C9 C10 1.506(7) .
C11 C12 1.391(8) .
C11 H11 0.9300 .
C12 C13 1.391(8) .
C12 H12 0.9300 .
C13 C14 1.402(8) .
C13 C15 1.480(7) .
C14 H14 0.9300 .
C16 C18 1.365(8) .
C16 H16 0.9300 .
C17 H17 0.9300 .
C18 C19 1.465(8) .
C19 C20 1.382(8) .
C19 C21 1.406(8) 2_865
C20 C21 1.370(8) .
C20 H20 0.9300 .
C21 C19 1.406(8) 2_865
C21 H21 0.9300 .

loop_
_geom_hbond_atom_site_label_D
_geom_hbond_atom_site_label_H
_geom_hbond_atom_site_label_A
_geom_hbond_distance_DH
_geom_hbond_distance_HA
_geom_hbond_distance_DA
_geom_hbond_angle_DHA
_geom_hbond_site_symmetry_A
C17 H17 O4 0.93 2.45 2.991(7) 117.5 1_655
N2 H2 O2 0.86 1.92 2.768(6) 169.3 2_766
C17 H17 O4 0.93 2.45 2.991(7) 117.5 1_655
O5 H5 O1 0.99 1.60 2.570(5) 165.3 1_456
N2 H2 O2 0.86 1.92 2.768(6) 169.3 2_766
C17 H17 O4 0.93 2.45 2.991(7) 117.5 1_655
O5 H5 O1 0.99 1.60 2.570(5) 165.3 1_456
N2 H2 O2 0.86 1.92 2.768(6) 169.3 2_766
C17 H17 O4 0.93 2.45 2.991(7) 117.5 1_655
O5 H5 O1 0.99 1.60 2.570(5) 165.3 1_456
N2 H2 O2 0.86 1.92 2.768(6) 169.3 2_766
N2 H2 O2 0.86 1.92 2.768(6) 169.3 2_766
O5 H5 O1 0.99 1.60 2.570(5) 165.3 1_456
C17 H17 O4 0.93 2.45 2.991(7) 117.5 1_655
N2 H2 O2 0.86 1.92 2.768(6) 169.3 2_766
O5 H5 O1 0.99 1.60 2.570(5) 165.3 1_456
C17 H17 O4 0.93 2.45 2.991(7) 117.5 1_655
N2 H2 O2 0.86 1.92 2.768(6) 169.3 2_766
O5 H5 O1 0.99 1.60 2.570(5) 165.3 1_456
C17 H17 O4 0.93 2.45 2.991(7) 117.5 1_655

loop_
_geom_torsion_atom_site_label_1
_geom_torsion_atom_site_label_2
_geom_torsion_atom_site_label_3
_geom_torsion_atom_site_label_4
_geom_torsion
_geom_torsion_site_symmetry_1
_geom_torsion_site_symmetry_4
Cd1 O1 C1 O2 -22.2(7) . .
Cd1 O1 C1 C2 153.2(4) . .
O2 C1 C2 C3 153.8(6) . .
O1 C1 C2 C3 -21.7(8) . .
O2 C1 C2 C7 -23.9(8) . .
O1 C1 C2 C7 160.6(5) . .
C7 C2 C3 C4 1.7(9) . .
C1 C2 C3 C4 -176.0(5) . .
C2 C3 C4 C5 -1.9(9) . .
C3 C4 C5 C6 1.0(9) . .
C3 C4 C5 C8 174.8(5) . .
C4 C5 C6 C7 0.1(8) . .
C8 C5 C6 C7 -173.8(5) . .
C5 C6 C7 C2 -0.3(8) . .
C3 C2 C7 C6 -0.6(8) . .
C1 C2 C7 C6 177.1(5) . .
C6 C5 C8 C14 53.4(7) . .
C4 C5 C8 C14 -120.3(6) . .
C6 C5 C8 C9 -128.9(6) . .
C4 C5 C8 C9 57.5(8) . .
C14 C8 C9 C11 2.2(7) . .
C5 C8 C9 C11 -175.5(5) . .
C14 C8 C9 C10 -174.8(5) . .
C5 C8 C9 C10 7.4(8) . .
Cd1 O4 C10 O3 -6.9(7) 1_455 .
Cd1 O4 C10 C9 169.4(4) 1_455 .
Cd1 O3 C10 O4 -91.7(7) 2_576 .
Cd1 O3 C10 C9 92.1(6) 2_576 .
C11 C9 C10 O4 -152.9(5) . .
C8 C9 C10 O4 24.2(8) . .
C11 C9 C10 O3 23.6(7) . .
C8 C9 C10 O3 -159.3(5) . .
C8 C9 C11 C12 -2.8(8) . .
C10 C9 C11 C12 174.4(5) . .
C9 C11 C12 C13 1.1(8) . .
C11 C12 C13 C14 1.2(8) . .
C11 C12 C13 C15 178.2(5) . .
C9 C8 C14 C13 0.0(8) . .
C5 C8 C14 C13 177.9(5) . .
C12 C13 C14 C8 -1.7(8) . .
C15 C13 C14 C8 -178.8(5) . .
Cd1 O6 C15 O5 -27.3(7) 1_456 .
Cd1 O6 C15 C13 152.5(4) 1_456 .
C12 C13 C15 O6 -169.4(5) . .
C14 C13 C15 O6 7.7(8) . .
C12 C13 C15 O5 10.4(7) . .
C14 C13 C15 O5 -172.5(4) . .
C17 N1 C16 C18 1.0(7) . .
Cd1 N1 C16 C18 -170.3(4) . .
C16 N1 C17 N2 -1.2(7) . .
Cd1 N1 C17 N2 170.9(4) . .
C18 N2 C17 N1 0.9(7) . .
N1 C16 C18 N2 -0.5(6) . .
N1 C16 C18 C19 -179.1(5) . .
C17 N2 C18 C16 -0.3(6) . .
C17 N2 C18 C19 178.5(5) . .
C16 C18 C19 C20 171.6(6) . .
N2 C18 C19 C20 -6.8(8) . .
C16 C18 C19 C21 -6.9(9) . 2_865
N2 C18 C19 C21 174.8(5) . 2_865
C21 C19 C20 C21 1.3(9) 2_865 .
C18 C19 C20 C21 -177.2(5) . .
C19 C20 C21 C19 -1.3(9) . 2_865
